data_4031098
loop_
_publ_author_name
'Usui, Kazuteru'
'Yamamoto, Kosuke'
'Shimizu, Takashi'
'Okazumi, Mieko'
'Mei, Biao'
'Demizu, Yosuke'
'Kurihara, Masaaki'
'Suemune, Hiroshi'

_publ_section_title
;
 Synthesis and Resolution of Substituted [5]Carbohelicenes.
;
_journal_issue 12
_journal_name_full 'The Journal of organic chemistry'
_journal_page_first 6502
_journal_page_last 6508
_journal_paper_doi 10.1021/acs.joc.5b00759
_journal_volume 80
_journal_year 2015
_chemical_absolute_configuration 'CHOOSE rm ad rmad syn or unk'
_chemical_formula_moiety 'C32 H28 O4 S'
_chemical_formula_sum 'C32 H28 O4 S'
_chemical_formula_weight 508.63
_space_group_crystal_system orthorhombic
_space_group_IT_number 19
_space_group_name_Hall 'P 2ac 2ab'
_space_group_name_H-M_alt 'P 21 21 21'
_symmetry_space_group_name_Hall 'P 2ac 2ab'
_symmetry_space_group_name_H-M 'P 21 21 21'
_atom_sites_solution_hydrogens geom
_atom_sites_solution_primary direct
_atom_sites_solution_secondary difmap
_cell_angle_alpha 90.0000
_cell_angle_beta 90.0000
_cell_angle_gamma 90.0000
_cell_formula_units_Z 4
_cell_length_a 7.5235(4)
_cell_length_b 15.9222(9)
_cell_length_c 20.5450(12)
_cell_measurement_temperature 90
_cell_volume 2461.1(2)
_computing_cell_refinement Unknown
_computing_data_collection Unknown
_computing_data_reduction Unknown
_computing_molecular_graphics 'CrystalStructure 4.1'
_computing_publication_material 'CrystalStructure 4.1 (Rigaku, 2014)'
_computing_structure_refinement 'SHELXL97 (Sheldrick, 2008)'
_computing_structure_solution 'SIR2011 (Burla, et al., 2012)'
_diffrn_ambient_temperature 90
_diffrn_measured_fraction_theta_full 0.999
_diffrn_measured_fraction_theta_max 0.955
_diffrn_radiation_type 'Mo K\a'
_diffrn_radiation_wavelength 0.71075
_diffrn_reflns_av_R_equivalents 0.0183
_diffrn_reflns_laue_measured_fraction_full 0.999
_diffrn_reflns_laue_measured_fraction_max 0.955
_diffrn_reflns_limit_h_max 9
_diffrn_reflns_limit_h_min -9
_diffrn_reflns_limit_k_max 20
_diffrn_reflns_limit_k_min -21
_diffrn_reflns_limit_l_max 27
_diffrn_reflns_limit_l_min -26
_diffrn_reflns_number 28164
_diffrn_reflns_point_group_measured_fraction_full 0.999
_diffrn_reflns_point_group_measured_fraction_max 0.942
_diffrn_reflns_theta_full 25.242
_diffrn_reflns_theta_max 28.478
_diffrn_reflns_theta_min 1.983
_diffrn_standards_number 0
_exptl_absorpt_coefficient_mu 0.170
_exptl_absorpt_correction_type none
_exptl_crystal_colour NONE
_exptl_crystal_density_diffrn 1.373
_exptl_crystal_density_method 'not measured'
_exptl_crystal_description NONE
_exptl_crystal_F_000 1072.00
_refine_diff_density_max 0.28
_refine_diff_density_min -0.24
_refine_ls_abs_structure_details 'Flack, H. D. (1983), Acta Cryst. A39, 876-881.  2499 Friedel Pairs'
_refine_ls_abs_structure_Flack 0.03(5)
_refine_ls_extinction_method none
_refine_ls_goodness_of_fit_ref 0.997
_refine_ls_hydrogen_treatment constr
_refine_ls_number_parameters 336
_refine_ls_number_reflns 5864
_refine_ls_number_restraints 0
_refine_ls_R_factor_all 0.0266
_refine_ls_R_factor_gt 0.0261
_refine_ls_shift/su_max 0.025
_refine_ls_structure_factor_coef Fsqd
_refine_ls_weighting_details 'w = 1/[\s^2^(Fo^2^)+(0.0549P)^2^+0.4683P] where P=(Fo^2^+2Fc^2^)/3'
_refine_ls_weighting_scheme calc
_refine_ls_wR_factor_gt 0.0744
_refine_ls_wR_factor_ref 0.0751
_reflns_number_gt 5763
_reflns_number_total 5864
_reflns_threshold_expression F^2^>2.0\s(F^2^)
_cod_data_source_file jo5b00759_si_004.cif
_cod_data_source_block 141024yamamoto_0ms
_cod_depositor_comments 'Adding full bibliography for 4031098--4031100.cif.'
_cod_database_code 4031098

loop_
_symmetry_equiv_pos_site_id
_space_group_symop_operation_xyz
1 +X,+Y,+Z
2 1/2+X,1/2-Y,-Z
3 -X,1/2+Y,1/2-Z
4 1/2-X,-Y,1/2+Z

loop_
_atom_site_label
_atom_site_type_symbol
_atom_site_fract_x
_atom_site_fract_y
_atom_site_fract_z
_atom_site_U_iso_or_equiv
_atom_site_adp_type
_atom_site_occupancy
_atom_site_site_symmetry_multiplicity
_atom_site_calc_flag
_atom_site_refinement_flags
S1 S 0.17005(5) 0.12502(2) 0.27282(2) 0.01428(9) Uani 1 4 d .
O1 O 0.18837(15) 0.10300(7) 0.19717(5) 0.0161(2) Uani 1 4 d .
O2 O 0.31929(17) 0.17386(8) 0.29343(6) 0.0270(3) Uani 1 4 d .
O3 O 0.13047(18) 0.04982(8) 0.30744(6) 0.0250(3) Uani 1 4 d .
O4 O -0.27884(17) 0.08686(7) 0.33212(6) 0.0226(2) Uani 1 4 d .
C1 C 0.3458(2) 0.07130(9) 0.16933(7) 0.0153(3) Uani 1 4 d .
C2 C 0.4904(2) 0.04935(10) 0.20667(8) 0.0183(3) Uani 1 4 d .
C3 C 0.6390(2) 0.01216(10) 0.17683(8) 0.0212(3) Uani 1 4 d .
C4 C 0.6336(2) -0.00776(10) 0.11206(8) 0.0208(3) Uani 1 4 d .
C5 C 0.4823(2) 0.01145(9) 0.07402(8) 0.0177(3) Uani 1 4 d .
C6 C 0.4675(2) -0.02190(10) 0.00958(8) 0.0214(3) Uani 1 4 d .
C7 C 0.3120(3) -0.01665(9) -0.02297(7) 0.0214(3) Uani 1 4 d .
C8 C 0.1683(2) 0.03253(9) 0.00142(7) 0.0183(3) Uani 1 4 d .
C9 C 0.0050(2) 0.03348(10) -0.03351(8) 0.0212(3) Uani 1 4 d .
C10 C -0.1309(2) 0.08317(10) -0.01341(7) 0.0207(3) Uani 1 4 d .
C11 C -0.1022(2) 0.14400(10) 0.03607(7) 0.0176(3) Uani 1 4 d .
C12 C -0.2403(2) 0.20407(11) 0.04805(8) 0.0214(3) Uani 1 4 d .
C13 C -0.2109(2) 0.27225(10) 0.08548(8) 0.0215(3) Uani 1 4 d .
C14 C -0.0382(2) 0.28758(9) 0.11160(7) 0.0181(3) Uani 1 4 d .
C15 C -0.0021(2) 0.36473(10) 0.14305(7) 0.0213(3) Uani 1 4 d .
C16 C 0.1649(3) 0.38374(10) 0.16537(8) 0.0222(3) Uani 1 4 d .
C17 C 0.3036(2) 0.32606(9) 0.15579(7) 0.0197(3) Uani 1 4 d .
C18 C 0.2728(2) 0.25033(9) 0.12505(7) 0.0172(3) Uani 1 4 d .
C19 C 0.1004(2) 0.22721(9) 0.10363(7) 0.0154(3) Uani 1 4 d .
C20 C 0.0625(2) 0.14924(9) 0.06887(7) 0.0149(3) Uani 1 4 d .
C21 C 0.1892(2) 0.08180(9) 0.05860(7) 0.0151(3) Uani 1 4 d .
C22 C 0.3383(2) 0.05894(9) 0.10067(7) 0.0148(3) Uani 1 4 d .
C23 C -0.0172(2) 0.19151(9) 0.26610(7) 0.0154(3) Uani 1 4 d .
C24 C -0.0989(2) 0.21508(9) 0.33183(7) 0.0147(3) Uani 1 4 d .
C25 C -0.2506(2) 0.15672(10) 0.35245(7) 0.0171(3) Uani 1 4 d .
C26 C -0.3612(2) 0.20494(11) 0.40185(8) 0.0221(3) Uani 1 4 d .
C27 C -0.2625(2) 0.28930(10) 0.40530(8) 0.0202(3) Uani 1 4 d .
C28 C -0.0889(3) 0.27318(11) 0.44263(8) 0.0243(3) Uani 1 4 d .
C29 C 0.0222(2) 0.21974(10) 0.39362(8) 0.0207(3) Uani 1 4 d .
C30 C -0.1948(2) 0.30219(9) 0.33443(7) 0.0168(3) Uani 1 4 d .
C31 C -0.3429(2) 0.31050(11) 0.28357(8) 0.0213(3) Uani 1 4 d .
C32 C -0.0690(2) 0.37759(10) 0.32730(9) 0.0233(3) Uani 1 4 d .
H2 H 0.48984 0.05927 0.25227 0.0219 Uiso 1 4 calc R
H3 H 0.74295 0.00087 0.20157 0.0254 Uiso 1 4 calc R
H4 H 0.73258 -0.03479 0.09243 0.0250 Uiso 1 4 calc R
H6 H 0.56732 -0.04782 -0.01035 0.0256 Uiso 1 4 calc R
H7 H 0.29818 -0.04622 -0.06281 0.0256 Uiso 1 4 calc R
H9 H -0.00893 -0.00077 -0.07103 0.0254 Uiso 1 4 calc R
H10 H -0.24535 0.07727 -0.03243 0.0248 Uiso 1 4 calc R
H12 H -0.35436 0.19572 0.02931 0.0257 Uiso 1 4 calc R
H13 H -0.30536 0.31012 0.09448 0.0258 Uiso 1 4 calc R
H15 H -0.09548 0.4042 0.14883 0.0255 Uiso 1 4 calc R
H16 H 0.18651 0.4354 0.1871 0.0266 Uiso 1 4 calc R
H17 H 0.41994 0.33928 0.17061 0.0236 Uiso 1 4 calc R
H18 H 0.36925 0.21287 0.11809 0.0207 Uiso 1 4 calc R
H23A H 0.01823 0.24354 0.24314 0.0184 Uiso 1 4 calc R
H23B H -0.10863 0.16312 0.23931 0.0184 Uiso 1 4 calc R
H26A H -0.36219 0.17634 0.44464 0.0265 Uiso 1 4 calc R
H26B H -0.48504 0.21241 0.38659 0.0265 Uiso 1 4 calc R
H27 H -0.33524 0.33684 0.42269 0.0242 Uiso 1 4 calc R
H28A H -0.11137 0.24173 0.48337 0.0292 Uiso 1 4 calc R
H28B H -0.02778 0.32653 0.45323 0.0292 Uiso 1 4 calc R
H29A H 0.13675 0.24739 0.38354 0.0248 Uiso 1 4 calc R
H29B H 0.04589 0.16296 0.41124 0.0248 Uiso 1 4 calc R
H31A H -0.41817 0.26027 0.28469 0.0255 Uiso 1 4 calc R
H31B H -0.29017 0.31638 0.2402 0.0255 Uiso 1 4 calc R
H31C H -0.41517 0.36015 0.29332 0.0255 Uiso 1 4 calc R
H32A H -0.13023 0.42885 0.34123 0.0280 Uiso 1 4 calc R
H32B H -0.03295 0.38322 0.28167 0.0280 Uiso 1 4 calc R
H32C H 0.0365 0.36881 0.35444 0.0280 Uiso 1 4 calc R

loop_
_atom_site_aniso_label
_atom_site_aniso_U_11
_atom_site_aniso_U_22
_atom_site_aniso_U_33
_atom_site_aniso_U_12
_atom_site_aniso_U_13
_atom_site_aniso_U_23
S1 0.01595(16) 0.01508(16) 0.01181(16) 0.00230(13) 0.00022(12) 0.00007(12)
O1 0.0164(5) 0.0198(5) 0.0122(5) 0.0038(4) 0.0019(4) -0.0003(4)
O2 0.0187(6) 0.0322(6) 0.0301(6) 0.0007(5) -0.0020(5) -0.0131(5)
O3 0.0325(7) 0.0213(6) 0.0213(6) 0.0082(5) 0.0076(5) 0.0086(5)
O4 0.0267(6) 0.0166(5) 0.0244(6) -0.0008(5) 0.0017(5) -0.0002(4)
C1 0.0174(7) 0.0129(6) 0.0157(6) 0.0017(5) 0.0036(6) 0.0008(5)
C2 0.0194(7) 0.0179(7) 0.0176(7) 0.0022(6) 0.0012(6) 0.0017(5)
C3 0.0187(7) 0.0200(7) 0.0247(8) 0.0040(6) 0.0014(6) 0.0036(6)
C4 0.0202(8) 0.0176(7) 0.0248(8) 0.0054(6) 0.0057(6) 0.0036(6)
C5 0.0217(7) 0.0129(6) 0.0186(7) 0.0003(6) 0.0052(6) 0.0021(5)
C6 0.0296(9) 0.0146(7) 0.0199(7) 0.0031(6) 0.0083(6) -0.0006(6)
C7 0.0352(9) 0.0136(6) 0.0153(7) -0.0003(7) 0.0046(7) -0.0012(5)
C8 0.0269(8) 0.0133(6) 0.0146(6) -0.0027(6) 0.0016(6) 0.0019(5)
C9 0.0307(9) 0.0187(7) 0.0142(7) -0.0069(6) -0.0016(6) -0.0008(6)
C10 0.0236(8) 0.0231(7) 0.0154(7) -0.0066(6) -0.0036(6) 0.0039(6)
C11 0.0200(7) 0.0185(7) 0.0143(6) -0.0010(6) 0.0008(5) 0.0038(5)
C12 0.0181(7) 0.0276(8) 0.0186(7) 0.0019(6) -0.0030(6) 0.0064(6)
C13 0.0217(8) 0.0234(7) 0.0193(7) 0.0072(6) 0.0026(6) 0.0066(6)
C14 0.0245(8) 0.0168(7) 0.0130(6) 0.0039(6) 0.0029(6) 0.0045(5)
C15 0.0318(9) 0.0149(7) 0.0171(7) 0.0072(6) 0.0057(6) 0.0033(6)
C16 0.0378(9) 0.0131(6) 0.0157(7) -0.0013(7) 0.0044(7) 0.0009(5)
C17 0.0258(8) 0.0172(7) 0.0160(7) -0.0040(6) -0.0001(6) 0.0017(5)
C18 0.0216(7) 0.0147(7) 0.0154(7) 0.0004(6) 0.0002(6) 0.0020(5)
C19 0.0210(7) 0.0130(6) 0.0121(6) 0.0015(5) 0.0012(6) 0.0019(5)
C20 0.0191(7) 0.0147(6) 0.0110(6) -0.0005(5) 0.0019(5) 0.0019(5)
C21 0.0181(7) 0.0140(6) 0.0132(6) -0.0015(6) 0.0027(6) 0.0016(5)
C22 0.0176(7) 0.0112(6) 0.0156(6) -0.0004(5) 0.0022(6) 0.0009(5)
C23 0.0180(7) 0.0149(6) 0.0132(6) 0.0041(5) 0.0003(6) 0.0004(5)
C24 0.0177(7) 0.0141(6) 0.0122(6) 0.0025(5) 0.0001(5) -0.0017(5)
C25 0.0198(7) 0.0182(7) 0.0135(6) 0.0010(6) 0.0009(6) 0.0017(5)
C26 0.0242(8) 0.0244(8) 0.0176(7) 0.0016(6) 0.0063(6) -0.0013(6)
C27 0.0238(8) 0.0205(7) 0.0161(7) 0.0057(6) -0.0000(6) -0.0046(6)
C28 0.0294(9) 0.0280(8) 0.0156(7) 0.0068(7) -0.0037(6) -0.0058(6)
C29 0.0227(8) 0.0247(7) 0.0148(7) 0.0056(6) -0.0042(6) -0.0024(6)
C30 0.0188(7) 0.0154(6) 0.0164(7) 0.0031(6) -0.0006(6) -0.0021(5)
C31 0.0198(7) 0.0229(7) 0.0212(7) 0.0055(6) -0.0034(6) 0.0014(6)
C32 0.0284(8) 0.0155(7) 0.0261(8) -0.0008(7) -0.0004(7) -0.0023(6)

loop_
_atom_type_symbol
_atom_type_description
_atom_type_scat_dispersion_real
_atom_type_scat_dispersion_imag
_atom_type_scat_source
C C 0.0033 0.0016
;
International Tables for Crystallography
(Vol. C, Tables 4.2.6.8 and 6.1.1.4)
;
H H 0.0000 0.0000
;
International Tables for Crystallography
(Vol. C, Table 6.1.1.4)
;
O O 0.0106 0.0060
;
International Tables for Crystallography
(Vol. C, Tables 4.2.6.8 and 6.1.1.4)
;
S S 0.1246 0.1234
;
International Tables for Crystallography
(Vol. C, Tables 4.2.6.8 and 6.1.1.4)
;

loop_
_geom_angle_atom_site_label_1
_geom_angle_atom_site_label_2
_geom_angle_atom_site_label_3
_geom_angle
_geom_angle_publ_flag
O1 S1 O2 109.84(7) yes
O1 S1 O3 108.61(7) yes
O1 S1 C23 97.13(6) yes
O2 S1 O3 118.26(8) yes
O2 S1 C23 108.86(7) yes
O3 S1 C23 112.08(8) yes
S1 O1 C1 123.07(10) yes
O1 C1 C2 121.96(13) yes
O1 C1 C22 114.72(13) yes
C2 C1 C22 123.20(14) yes
C1 C2 C3 119.50(15) yes
C2 C3 C4 119.87(15) yes
C3 C4 C5 120.74(15) yes
C4 C5 C6 119.60(15) yes
C4 C5 C22 120.82(14) yes
C6 C5 C22 119.43(15) yes
C5 C6 C7 120.21(15) yes
C6 C7 C8 121.13(14) yes
C7 C8 C9 118.91(14) yes
C7 C8 C21 120.63(15) yes
C9 C8 C21 120.43(15) yes
C8 C9 C10 120.22(15) yes
C9 C10 C11 120.01(15) yes
C10 C11 C12 117.85(15) yes
C10 C11 C20 121.02(15) yes
C12 C11 C20 120.95(14) yes
C11 C12 C13 121.08(15) yes
C12 C13 C14 120.08(15) yes
C13 C14 C15 119.67(15) yes
C13 C14 C19 120.45(13) yes
C15 C14 C19 119.83(15) yes
C14 C15 C16 121.35(16) yes
C15 C16 C17 119.33(15) yes
C16 C17 C18 120.69(16) yes
C17 C18 C19 121.47(15) yes
C14 C19 C18 117.23(13) yes
C14 C19 C20 119.09(14) yes
C18 C19 C20 123.42(14) yes
C11 C20 C19 117.04(13) yes
C11 C20 C21 117.57(13) yes
C19 C20 C21 124.88(13) yes
C8 C21 C20 117.13(14) yes
C8 C21 C22 115.85(13) yes
C20 C21 C22 127.03(13) yes
C1 C22 C5 114.97(14) yes
C1 C22 C21 125.50(14) yes
C5 C22 C21 119.11(13) yes
S1 C23 C24 113.46(10) yes
C23 C24 C25 113.24(12) yes
C23 C24 C29 119.59(13) yes
C23 C24 C30 115.64(12) yes
C25 C24 C29 103.78(12) yes
C25 C24 C30 100.67(12) yes
C29 C24 C30 101.47(11) yes
O4 C25 C24 126.50(14) yes
O4 C25 C26 126.85(15) yes
C24 C25 C26 106.63(13) yes
C25 C26 C27 101.97(13) yes
C26 C27 C28 106.74(13) yes
C26 C27 C30 103.32(12) yes
C28 C27 C30 102.18(13) yes
C27 C28 C29 102.95(13) yes
C24 C29 C28 103.75(13) yes
C24 C30 C27 93.78(11) yes
C24 C30 C31 112.85(12) yes
C24 C30 C32 113.93(13) yes
C27 C30 C31 114.28(13) yes
C27 C30 C32 113.20(13) yes
C31 C30 C32 108.39(13) yes
C1 C2 H2 120.247 no
C3 C2 H2 120.248 no
C2 C3 H3 120.071 no
C4 C3 H3 120.058 no
C3 C4 H4 119.631 no
C5 C4 H4 119.626 no
C5 C6 H6 119.888 no
C7 C6 H6 119.902 no
C6 C7 H7 119.433 no
C8 C7 H7 119.439 no
C8 C9 H9 119.894 no
C10 C9 H9 119.888 no
C9 C10 H10 119.996 no
C11 C10 H10 119.990 no
C11 C12 H12 119.466 no
C13 C12 H12 119.451 no
C12 C13 H13 119.965 no
C14 C13 H13 119.956 no
C14 C15 H15 119.334 no
C16 C15 H15 119.320 no
C15 C16 H16 120.338 no
C17 C16 H16 120.329 no
C16 C17 H17 119.656 no
C18 C17 H17 119.656 no
C17 C18 H18 119.263 no
C19 C18 H18 119.263 no
S1 C23 H23A 108.879 no
S1 C23 H23B 108.880 no
C24 C23 H23A 108.874 no
C24 C23 H23B 108.875 no
H23A C23 H23B 107.720 no
C25 C26 H26A 111.369 no
C25 C26 H26B 111.371 no
C27 C26 H26A 111.384 no
C27 C26 H26B 111.375 no
H26A C26 H26B 109.243 no
C26 C27 H27 114.426 no
C28 C27 H27 114.420 no
C30 C27 H27 114.426 no
C27 C28 H28A 111.174 no
C27 C28 H28B 111.172 no
C29 C28 H28A 111.177 no
C29 C28 H28B 111.175 no
H28A C28 H28B 109.111 no
C24 C29 H29A 111.011 no
C24 C29 H29B 111.004 no
C28 C29 H29A 111.017 no
C28 C29 H29B 111.006 no
H29A C29 H29B 108.998 no
C30 C31 H31A 109.467 no
C30 C31 H31B 109.471 no
C30 C31 H31C 109.468 no
H31A C31 H31B 109.469 no
H31A C31 H31C 109.473 no
H31B C31 H31C 109.479 no
C30 C32 H32A 109.473 no
C30 C32 H32B 109.468 no
C30 C32 H32C 109.476 no
H32A C32 H32B 109.467 no
H32A C32 H32C 109.476 no
H32B C32 H32C 109.467 no

loop_
_geom_bond_atom_site_label_1
_geom_bond_atom_site_label_2
_geom_bond_distance
_geom_bond_publ_flag
S1 O1 1.5992(11) yes
S1 O2 1.4299(13) yes
S1 O3 1.4242(13) yes
S1 C23 1.7678(15) yes
O1 C1 1.4088(19) yes
O4 C25 1.2070(19) yes
C1 C2 1.376(2) yes
C1 C22 1.425(2) yes
C2 C3 1.406(2) yes
C3 C4 1.369(2) yes
C4 C5 1.414(2) yes
C5 C6 1.431(2) yes
C5 C22 1.430(2) yes
C6 C7 1.350(3) yes
C7 C8 1.426(2) yes
C8 C9 1.423(2) yes
C8 C21 1.421(2) yes
C9 C10 1.357(2) yes
C10 C11 1.421(2) yes
C11 C12 1.434(2) yes
C11 C20 1.413(2) yes
C12 C13 1.349(2) yes
C13 C14 1.427(2) yes
C14 C15 1.414(2) yes
C14 C19 1.427(2) yes
C15 C16 1.371(3) yes
C16 C17 1.404(2) yes
C17 C18 1.381(2) yes
C18 C19 1.419(2) yes
C19 C20 1.460(2) yes
C20 C21 1.451(2) yes
C21 C22 1.463(2) yes
C23 C24 1.530(2) yes
C24 C25 1.531(2) yes
C24 C29 1.564(2) yes
C24 C30 1.564(2) yes
C25 C26 1.521(2) yes
C26 C27 1.537(2) yes
C27 C28 1.536(2) yes
C27 C30 1.556(2) yes
C28 C29 1.561(2) yes
C30 C31 1.533(2) yes
C30 C32 1.536(2) yes
C2 H2 0.950 no
C3 H3 0.950 no
C4 H4 0.950 no
C6 H6 0.950 no
C7 H7 0.950 no
C9 H9 0.950 no
C10 H10 0.950 no
C12 H12 0.950 no
C13 H13 0.950 no
C15 H15 0.950 no
C16 H16 0.950 no
C17 H17 0.950 no
C18 H18 0.950 no
C23 H23A 0.990 no
C23 H23B 0.990 no
C26 H26A 0.990 no
C26 H26B 0.990 no
C27 H27 1.000 no
C28 H28A 0.990 no
C28 H28B 0.990 no
C29 H29A 0.990 no
C29 H29B 0.990 no
C31 H31A 0.980 no
C31 H31B 0.980 no
C31 H31C 0.980 no
C32 H32A 0.980 no
C32 H32B 0.980 no
C32 H32C 0.980 no

loop_
_geom_contact_atom_site_label_1
_geom_contact_atom_site_label_2
_geom_contact_distance
_geom_contact_publ_flag
_geom_contact_site_symmetry_2
S1 C2 3.0180(16) no .
S1 C25 3.5980(16) no .
S1 C29 3.1100(17) no .
O1 C18 2.8464(18) no .
O1 C19 2.8360(18) no .
O1 C20 2.8961(18) no .
O1 C21 2.8669(18) no .
O2 C1 3.0343(19) no .
O2 C2 2.961(2) no .
O2 C24 3.310(2) no .
O2 C29 3.125(2) no .
O3 O4 3.1761(19) no .
O3 C1 3.2852(19) no .
O3 C2 3.409(2) no .
O3 C24 3.187(2) no .
O3 C25 3.460(2) no .
O3 C29 3.334(2) no .
O4 C23 2.9138(19) no .
O4 C27 3.559(2) no .
O4 C29 3.347(2) no .
O4 C30 3.4866(18) no .
C1 C4 2.767(2) no .
C1 C18 3.042(2) no .
C1 C19 3.375(2) no .
C1 C20 3.216(2) no .
C2 C5 2.792(2) no .
C3 C22 2.849(2) no .
C5 C8 2.814(2) no .
C6 C21 2.850(2) no .
C7 C22 2.818(2) no .
C8 C11 2.792(2) no .
C9 C20 2.830(2) no .
C10 C21 2.827(2) no .
C11 C14 2.805(2) no .
C12 C19 2.830(2) no .
C13 C20 2.861(2) no .
C14 C17 2.795(2) no .
C14 C23 3.527(2) no .
C15 C18 2.781(2) no .
C16 C19 2.838(2) no .
C18 C21 3.076(2) no .
C18 C22 3.127(2) no .
C19 C22 3.223(2) no .
C19 C23 3.500(2) no .
C23 C31 3.118(2) no .
C23 C32 3.242(2) no .
C25 C28 2.890(2) no .
C25 C31 2.912(2) no .
C26 C29 2.899(2) no .
C26 C31 2.958(2) no .
C28 C32 2.898(2) no .
C29 C32 2.940(2) no .
O2 O4 3.4194(18) no 1_655
O2 C25 3.467(2) no 1_655
O2 C26 3.314(2) no 1_655
O2 C31 3.351(2) no 1_655
O3 C7 3.5505(19) no 4_555
O3 C15 3.264(2) no 3_545
O3 C16 3.499(2) no 3_545
O4 O2 3.4194(18) no 1_455
O4 C2 3.164(2) no 1_455
O4 C3 3.461(2) no 1_455
O4 C16 3.346(2) no 3_545
C2 O4 3.164(2) no 1_655
C3 O4 3.461(2) no 1_655
C4 C10 3.447(2) no 1_655
C4 C11 3.497(2) no 1_655
C6 C10 3.486(2) no 1_655
C7 O3 3.5505(19) no 4_554
C10 C4 3.447(2) no 1_455
C10 C6 3.486(2) no 1_455
C10 C16 3.519(2) no 2_455
C10 C17 3.300(2) no 2_455
C10 C18 3.580(2) no 2_455
C11 C4 3.497(2) no 1_455
C12 C19 3.514(2) no 2_455
C15 O3 3.264(2) no 3_555
C16 O3 3.499(2) no 3_555
C16 O4 3.346(2) no 3_555
C16 C10 3.519(2) no 2_555
C17 C10 3.300(2) no 2_555
C18 C10 3.580(2) no 2_555
C19 C12 3.514(2) no 2_555
C25 O2 3.467(2) no 1_455
C26 O2 3.314(2) no 1_455
C31 O2 3.351(2) no 1_455
S1 H2 2.6576 no .
S1 H29A 3.0056 no .
S1 H29B 3.0537 no .
O1 H2 2.6288 no .
O1 H18 2.7481 no .
O1 H23A 2.7455 no .
O1 H23B 2.5805 no .
O2 H2 2.3855 no .
O2 H23A 2.7256 no .
O2 H23B 3.4103 no .
O2 H29A 2.5854 no .
O2 H29B 3.1811 no .
O3 H2 2.9356 no .
O3 H23A 3.4601 no .
O3 H23B 2.9068 no .
O3 H29A 3.5132 no .
O3 H29B 2.8632 no .
O4 H23B 2.5981 no .
O4 H26A 2.7870 no .
O4 H26B 2.7668 no .
O4 H29B 3.1748 no .
O4 H31A 3.1100 no .
C1 H3 3.2595 no .
C1 H18 2.4941 no .
C2 H4 3.2593 no .
C2 H18 3.3048 no .
C4 H2 3.2568 no .
C4 H6 2.6420 no .
C5 H3 3.2773 no .
C5 H7 3.2657 no .
C5 H18 3.4393 no .
C6 H4 2.6302 no .
C7 H9 2.6212 no .
C8 H6 3.2723 no .
C8 H10 3.2673 no .
C9 H7 2.6150 no .
C10 H12 2.6091 no .
C11 H9 3.2630 no .
C11 H13 3.2823 no .
C12 H10 2.6099 no .
C13 H15 2.6196 no .
C13 H31B 3.3096 no .
C14 H12 3.2645 no .
C14 H16 3.2867 no .
C14 H18 3.2906 no .
C14 H23A 2.8240 no .
C14 H23B 3.3305 no .
C14 H31B 3.2842 no .
C15 H13 2.6376 no .
C15 H17 3.2507 no .
C15 H23A 2.8241 no .
C15 H31B 3.0452 no .
C15 H32B 2.8725 no .
C16 H18 3.2725 no .
C16 H23A 2.9587 no .
C16 H32B 2.8151 no .
C17 H15 3.2535 no .
C17 H23A 3.0916 no .
C18 H16 3.2757 no .
C18 H23A 3.0930 no .
C19 H13 3.3310 no .
C19 H15 3.3129 no .
C19 H17 3.2952 no .
C19 H23A 2.9436 no .
C19 H23B 3.3592 no .
C20 H10 3.3179 no .
C20 H12 3.3232 no .
C20 H18 2.7158 no .
C21 H7 3.3241 no .
C21 H9 3.3230 no .
C21 H18 2.7721 no .
C22 H2 3.3166 no .
C22 H4 3.3247 no .
C22 H6 3.3256 no .
C22 H18 2.4878 no .
C23 H29A 2.8205 no .
C23 H29B 3.0535 no .
C23 H31A 3.2317 no .
C23 H31B 2.9074 no .
C23 H32B 3.0714 no .
C23 H32C 3.3804 no .
C24 H26A 3.1104 no .
C24 H26B 3.1154 no .
C24 H27 3.2255 no .
C24 H28A 3.1436 no .
C24 H28B 3.1075 no .
C24 H31A 2.6877 no .
C24 H31B 2.8662 no .
C24 H31C 3.4091 no .
C24 H32A 3.4173 no .
C24 H32B 2.9113 no .
C24 H32C 2.6917 no .
C25 H23A 3.3233 no .
C25 H23B 2.5601 no .
C25 H27 3.2731 no .
C25 H28A 3.1880 no .
C25 H29A 3.3141 no .
C25 H29B 2.5384 no .
C25 H31A 2.4993 no .
C25 H31B 3.4452 no .
C26 H28A 2.5849 no .
C26 H28B 3.3401 no .
C26 H29B 3.1410 no .
C26 H31A 2.5988 no .
C26 H31C 3.3532 no .
C27 H29A 3.1092 no .
C27 H29B 3.0732 no .
C27 H31A 2.7795 no .
C27 H31B 3.4256 no .
C27 H31C 2.8080 no .
C27 H32A 2.7676 no .
C27 H32B 3.4162 no .
C27 H32C 2.7847 no .
C28 H26A 2.5705 no .
C28 H26B 3.3385 no .
C28 H32A 3.2527 no .
C28 H32C 2.5477 no .
C29 H23A 3.1149 no .
C29 H23B 3.4397 no .
C29 H26A 3.1524 no .
C29 H27 3.3261 no .
C29 H32B 3.4982 no .
C29 H32C 2.5086 no .
C30 H23A 2.6380 no .
C30 H23B 3.0237 no .
C30 H26A 3.2753 no .
C30 H26B 2.8212 no .
C30 H28A 3.2687 no .
C30 H28B 2.7725 no .
C30 H29A 2.8288 no .
C30 H29B 3.2687 no .
C31 H23A 3.0349 no .
C31 H23B 3.0727 no .
C31 H26B 2.8393 no .
C31 H27 2.8894 no .
C31 H32A 2.7414 no .
C31 H32B 2.6042 no .
C31 H32C 3.3364 no .
C32 H16 3.5832 no .
C32 H23A 2.8241 no .
C32 H27 2.8765 no .
C32 H28B 2.7296 no .
C32 H29A 2.8335 no .
C32 H31A 3.3402 no .
C32 H31B 2.6308 no .
C32 H31C 2.7107 no .
H2 H3 2.3613 no .
H3 H4 2.3144 no .
H4 H6 2.4592 no .
H6 H7 2.2940 no .
H7 H9 2.4271 no .
H9 H10 2.3101 no .
H10 H12 2.4163 no .
H12 H13 2.2905 no .
H13 H15 2.4462 no .
H13 H31B 2.9977 no .
H15 H16 2.3165 no .
H15 H23A 3.3211 no .
H15 H31B 2.7613 no .
H15 H32B 2.7895 no .
H16 H17 2.3540 no .
H16 H23A 3.5015 no .
H16 H32B 2.6817 no .
H17 H18 2.3153 no .
H23A H29A 3.0198 no .
H23A H31A 3.4029 no .
H23A H31B 2.5947 no .
H23A H32B 2.3919 no .
H23A H32C 3.0374 no .
H23B H31A 2.9471 no .
H23B H31B 2.7965 no .
H26A H27 2.6029 no .
H26A H28A 2.2974 no .
H26A H28B 3.4756 no .
H26A H29B 3.1531 no .
H26A H31A 3.5724 no .
H26B H27 2.3970 no .
H26B H28A 3.4749 no .
H26B H31A 2.2840 no .
H26B H31C 3.0793 no .
H27 H28A 2.5854 no .
H27 H28B 2.4024 no .
H27 H31A 3.1487 no .
H27 H31C 2.7502 no .
H27 H32A 2.7067 no .
H27 H32C 3.1697 no .
H28A H29A 2.7748 no .
H28A H29B 2.2735 no .
H28A H32C 3.5140 no .
H28B H29A 2.2738 no .
H28B H29B 2.7990 no .
H28B H32A 2.9228 no .
H28B H32C 2.1924 no .
H29A H32B 3.2692 no .
H29A H32C 2.1596 no .
H29B H32C 3.4798 no .
H31A H32B 3.4980 no .
H31B H32A 2.9939 no .
H31B H32B 2.3672 no .
H31B H32C 3.4994 no .
H31C H32A 2.6002 no .
H31C H32B 2.9089 no .
O1 H32A 2.9159 no 3_545
O2 H26B 2.4914 no 1_655
O2 H31A 2.4138 no 1_655
O2 H31C 3.5762 no 1_655
O3 H7 2.7198 no 4_555
O3 H15 2.5005 no 3_545
O3 H16 3.0031 no 3_545
O3 H32B 3.3055 no 3_545
O4 H2 2.4317 no 1_455
O4 H3 3.0159 no 1_455
O4 H9 2.8961 no 4_455
O4 H16 2.5405 no 3_545
C1 H31C 3.4877 no 3_545
C1 H32A 2.7967 no 3_545
C2 H23B 3.5820 no 1_655
C2 H31C 3.0652 no 3_545
C2 H32A 3.4631 no 3_545
C3 H16 3.3215 no 3_645
C3 H23B 3.3212 no 1_655
C3 H31C 3.0116 no 3_545
C3 H32C 3.4034 no 3_645
C4 H10 3.3875 no 1_655
C4 H27 3.4161 no 3_545
C4 H31C 3.3019 no 3_545
C4 H32C 3.2399 no 3_645
C5 H10 3.1748 no 1_655
C5 H12 3.3109 no 1_655
C5 H27 2.9930 no 3_545
C5 H32A 3.4319 no 3_545
C6 H10 2.8119 no 1_655
C6 H27 2.8257 no 3_545
C6 H29B 3.0227 no 4_554
C7 H15 3.2212 no 2_555
C7 H27 3.1172 no 3_545
C7 H28B 3.5863 no 3_545
C7 H29B 2.8976 no 4_554
C8 H13 3.1934 no 2_555
C8 H28B 3.5698 no 3_545
C9 H4 3.4752 no 1_455
C9 H6 3.5700 no 1_455
C9 H13 3.1314 no 2_555
C9 H17 3.5282 no 2_455
C9 H26A 3.5379 no 4_454
C10 H4 3.0513 no 1_455
C10 H6 3.0834 no 1_455
C10 H13 3.4148 no 2_555
C10 H17 3.4788 no 2_455
C11 H4 3.3152 no 1_455
C11 H12 3.4341 no 2_555
C11 H13 3.5656 no 2_555
C12 H18 3.2742 no 1_455
C13 H17 3.4512 no 1_455
C13 H18 3.3644 no 1_455
C14 H10 3.4827 no 2_555
C14 H12 3.2193 no 2_555
C15 H10 3.1224 no 2_555
C16 H3 3.3811 no 3_655
C16 H10 2.8812 no 2_555
C17 H9 3.5720 no 2_555
C17 H10 2.9880 no 2_555
C17 H13 3.2100 no 1_655
C17 H31A 3.5342 no 1_655
C17 H31B 3.5171 no 1_655
C17 H31C 3.5712 no 1_655
C18 H10 3.3428 no 2_555
C18 H12 3.5345 no 1_655
C18 H12 3.4221 no 2_555
C18 H13 3.3723 no 1_655
C19 H12 3.0136 no 2_555
C20 H12 3.2487 no 2_555
C20 H13 3.5595 no 2_555
C21 H13 3.5853 no 2_555
C21 H32A 3.2191 no 3_545
C22 H12 3.4982 no 1_655
C22 H27 3.5688 no 3_545
C22 H32A 2.8577 no 3_545
C25 H2 3.2339 no 1_455
C25 H6 3.5851 no 4_555
C25 H9 3.4512 no 4_455
C26 H9 3.4399 no 4_455
C26 H28A 3.1343 no 2_456
C26 H28B 3.2689 no 2_456
C27 H28A 3.5164 no 2_456
C28 H26A 2.9864 no 2_556
C29 H6 3.4407 no 4_555
C29 H7 3.2034 no 4_555
C31 H17 2.9628 no 1_455
C32 H3 3.1971 no 3_655
C32 H4 3.3274 no 3_655
H2 O4 2.4317 no 1_655
H2 C25 3.2339 no 1_655
H2 H16 3.3720 no 3_645
H2 H23B 3.4541 no 1_655
H2 H31A 3.3414 no 1_655
H2 H31C 3.3533 no 3_545
H3 O4 3.0159 no 1_655
H3 C16 3.3811 no 3_645
H3 C32 3.1971 no 3_645
H3 H16 2.5690 no 3_645
H3 H23B 2.9192 no 1_655
H3 H31C 3.3336 no 3_545
H3 H32A 3.2524 no 3_645
H3 H32B 2.8962 no 3_645
H3 H32C 2.9153 no 3_645
H4 C9 3.4752 no 1_655
H4 C10 3.0513 no 1_655
H4 C11 3.3152 no 1_655
H4 C32 3.3274 no 3_645
H4 H10 3.1292 no 1_655
H4 H28B 3.2693 no 3_645
H4 H32A 3.3381 no 3_645
H4 H32C 2.5624 no 3_645
H6 C9 3.5700 no 1_655
H6 C10 3.0834 no 1_655
H6 C25 3.5851 no 4_554
H6 C29 3.4407 no 4_554
H6 H9 3.5042 no 1_655
H6 H10 2.4817 no 1_655
H6 H26A 3.1566 no 4_554
H6 H27 3.1088 no 3_545
H6 H28A 3.1079 no 4_554
H6 H29B 2.5849 no 4_554
H7 O3 2.7198 no 4_554
H7 C29 3.2034 no 4_554
H7 H15 2.9794 no 2_555
H7 H27 3.4397 no 3_545
H7 H29A 3.4226 no 4_554
H7 H29B 2.2617 no 4_554
H9 O4 2.8961 no 4_454
H9 C17 3.5720 no 2_455
H9 C25 3.4512 no 4_454
H9 C26 3.4399 no 4_454
H9 H6 3.5042 no 1_455
H9 H13 3.4340 no 2_555
H9 H16 3.4670 no 2_455
H9 H17 3.3292 no 2_455
H9 H26A 2.9763 no 4_454
H9 H26B 3.4807 no 4_454
H10 C4 3.3875 no 1_455
H10 C5 3.1748 no 1_455
H10 C6 2.8119 no 1_455
H10 C14 3.4827 no 2_455
H10 C15 3.1224 no 2_455
H10 C16 2.8812 no 2_455
H10 C17 2.9880 no 2_455
H10 C18 3.3428 no 2_455
H10 H4 3.1292 no 1_455
H10 H6 2.4817 no 1_455
H10 H15 3.5700 no 2_455
H10 H16 3.2251 no 2_455
H10 H17 3.3721 no 2_455
H12 C5 3.3109 no 1_455
H12 C11 3.4341 no 2_455
H12 C14 3.2193 no 2_455
H12 C18 3.5345 no 1_455
H12 C18 3.4221 no 2_455
H12 C19 3.0136 no 2_455
H12 C20 3.2487 no 2_455
H12 C22 3.4982 no 1_455
H12 H18 2.7795 no 1_455
H13 C8 3.1934 no 2_455
H13 C9 3.1314 no 2_455
H13 C10 3.4148 no 2_455
H13 C11 3.5656 no 2_455
H13 C17 3.2100 no 1_455
H13 C18 3.3723 no 1_455
H13 C20 3.5595 no 2_455
H13 C21 3.5853 no 2_455
H13 H9 3.4340 no 2_455
H13 H17 2.6331 no 1_455
H13 H18 2.9370 no 1_455
H15 O3 2.5005 no 3_555
H15 C7 3.2212 no 2_455
H15 H7 2.9794 no 2_455
H15 H10 3.5700 no 2_555
H16 O3 3.0031 no 3_555
H16 O4 2.5405 no 3_555
H16 C3 3.3215 no 3_655
H16 H2 3.3720 no 3_655
H16 H3 2.5690 no 3_655
H16 H9 3.4670 no 2_555
H16 H10 3.2251 no 2_555
H17 C9 3.5282 no 2_555
H17 C10 3.4788 no 2_555
H17 C13 3.4512 no 1_655
H17 C31 2.9628 no 1_655
H17 H9 3.3292 no 2_555
H17 H10 3.3721 no 2_555
H17 H13 2.6331 no 1_655
H17 H31A 2.9256 no 1_655
H17 H31B 2.6332 no 1_655
H17 H31C 2.8293 no 1_655
H18 C12 3.2742 no 1_655
H18 C13 3.3644 no 1_655
H18 H12 2.7795 no 1_655
H18 H13 2.9370 no 1_655
H23B C2 3.5820 no 1_455
H23B C3 3.3212 no 1_455
H23B H2 3.4541 no 1_455
H23B H3 2.9192 no 1_455
H26A C9 3.5379 no 4_455
H26A C28 2.9864 no 2_456
H26A H6 3.1566 no 4_555
H26A H9 2.9763 no 4_455
H26A H28A 2.7210 no 2_456
H26A H28B 2.4407 no 2_456
H26B O2 2.4914 no 1_455
H26B H9 3.4807 no 4_455
H26B H28A 2.9282 no 2_456
H26B H28B 3.3642 no 2_456
H26B H29A 2.9001 no 1_455
H27 C4 3.4161 no 3_555
H27 C5 2.9930 no 3_555
H27 C6 2.8257 no 3_555
H27 C7 3.1172 no 3_555
H27 C22 3.5688 no 3_555
H27 H6 3.1088 no 3_555
H27 H7 3.4397 no 3_555
H27 H28A 3.0993 no 2_456
H27 H29B 3.5272 no 2_456
H28A C26 3.1343 no 2_556
H28A C27 3.5164 no 2_556
H28A H6 3.1079 no 4_555
H28A H26A 2.7210 no 2_556
H28A H26B 2.9282 no 2_556
H28A H27 3.0993 no 2_556
H28A H28B 3.5627 no 2_456
H28A H29A 3.3313 no 2_456
H28B C7 3.5863 no 3_555
H28B C8 3.5698 no 3_555
H28B C26 3.2689 no 2_556
H28B H4 3.2693 no 3_655
H28B H26A 2.4407 no 2_556
H28B H26B 3.3642 no 2_556
H28B H28A 3.5627 no 2_556
H29A H7 3.4226 no 4_555
H29A H26B 2.9001 no 1_655
H29A H28A 3.3313 no 2_556
H29B C6 3.0227 no 4_555
H29B C7 2.8976 no 4_555
H29B H6 2.5849 no 4_555
H29B H7 2.2617 no 4_555
H29B H27 3.5272 no 2_556
H31A O2 2.4138 no 1_455
H31A C17 3.5342 no 1_455
H31A H2 3.3414 no 1_455
H31A H17 2.9256 no 1_455
H31B C17 3.5171 no 1_455
H31B H17 2.6332 no 1_455
H31C O2 3.5762 no 1_455
H31C C1 3.4877 no 3_555
H31C C2 3.0652 no 3_555
H31C C3 3.0116 no 3_555
H31C C4 3.3019 no 3_555
H31C C17 3.5712 no 1_455
H31C H2 3.3533 no 3_555
H31C H3 3.3336 no 3_555
H31C H17 2.8293 no 1_455
H32A O1 2.9159 no 3_555
H32A C1 2.7967 no 3_555
H32A C2 3.4631 no 3_555
H32A C5 3.4319 no 3_555
H32A C21 3.2191 no 3_555
H32A C22 2.8577 no 3_555
H32A H3 3.2524 no 3_655
H32A H4 3.3381 no 3_655
H32B O3 3.3055 no 3_555
H32B H3 2.8962 no 3_655
H32C C3 3.4034 no 3_655
H32C C4 3.2399 no 3_655
H32C H3 2.9153 no 3_655
H32C H4 2.5624 no 3_655

loop_
_geom_torsion_atom_site_label_1
_geom_torsion_atom_site_label_2
_geom_torsion_atom_site_label_3
_geom_torsion_atom_site_label_4
_geom_torsion
_geom_torsion_publ_flag
O2 S1 O1 C1 47.73(11) no
O3 S1 O1 C1 -83.00(10) no
O1 S1 C23 C24 170.02(9) no
C23 S1 O1 C1 160.78(9) no
O2 S1 C23 C24 -76.14(10) no
O3 S1 C23 C24 56.59(11) no
S1 O1 C1 C2 6.39(18) no
S1 O1 C1 C22 -177.46(8) no
O1 C1 C2 C3 175.23(11) no
O1 C1 C22 C5 -167.91(11) no
O1 C1 C22 C21 4.6(2) no
C2 C1 C22 C5 8.2(2) no
C2 C1 C22 C21 -179.35(13) no
C22 C1 C2 C3 -0.6(2) no
C1 C2 C3 C4 -5.0(2) no
C2 C3 C4 C5 2.3(2) no
C3 C4 C5 C6 -169.81(13) no
C3 C4 C5 C22 5.8(2) no
C4 C5 C6 C7 168.39(13) no
C4 C5 C22 C1 -10.7(2) no
C4 C5 C22 C21 176.35(12) no
C6 C5 C22 C1 164.99(12) no
C6 C5 C22 C21 -8.0(2) no
C22 C5 C6 C7 -7.3(2) no
C5 C6 C7 C8 9.4(2) no
C6 C7 C8 C9 -177.69(13) no
C6 C7 C8 C21 4.2(2) no
C7 C8 C9 C10 -176.47(13) no
C7 C8 C21 C20 160.77(12) no
C7 C8 C21 C22 -18.8(2) no
C9 C8 C21 C20 -17.3(2) no
C9 C8 C21 C22 163.09(12) no
C21 C8 C9 C10 1.7(2) no
C8 C9 C10 C11 9.9(2) no
C9 C10 C11 C12 169.83(13) no
C9 C10 C11 C20 -5.3(2) no
C10 C11 C12 C13 -167.97(13) no
C10 C11 C20 C19 161.76(12) no
C10 C11 C20 C21 -10.5(2) no
C12 C11 C20 C19 -13.3(2) no
C12 C11 C20 C21 174.44(12) no
C20 C11 C12 C13 7.2(2) no
C11 C12 C13 C14 2.8(2) no
C12 C13 C14 C15 171.22(13) no
C12 C13 C14 C19 -6.0(2) no
C13 C14 C15 C16 -176.14(13) no
C13 C14 C19 C18 173.78(12) no
C13 C14 C19 C20 -0.5(2) no
C15 C14 C19 C18 -3.4(2) no
C15 C14 C19 C20 -177.70(12) no
C19 C14 C15 C16 1.1(2) no
C14 C15 C16 C17 1.1(2) no
C15 C16 C17 C18 -0.9(2) no
C16 C17 C18 C19 -1.6(2) no
C17 C18 C19 C14 3.7(2) no
C17 C18 C19 C20 177.73(12) no
C14 C19 C20 C11 9.85(19) no
C14 C19 C20 C21 -178.47(12) no
C18 C19 C20 C11 -164.08(12) no
C18 C19 C20 C21 7.6(2) no
C11 C20 C21 C8 21.33(19) no
C11 C20 C21 C22 -159.16(13) no
C19 C20 C21 C8 -150.31(13) no
C19 C20 C21 C22 29.2(2) no
C8 C21 C22 C1 -151.74(13) no
C8 C21 C22 C5 20.45(19) no
C20 C21 C22 C1 28.7(2) no
C20 C21 C22 C5 -159.07(13) no
S1 C23 C24 C25 -93.52(12) no
S1 C23 C24 C29 29.30(15) no
S1 C23 C24 C30 151.04(9) no
C23 C24 C25 O4 19.7(2) no
C23 C24 C25 C26 -158.58(11) no
C23 C24 C29 C28 161.41(11) no
C23 C24 C30 C27 175.05(11) no
C23 C24 C30 C31 56.69(16) no
C23 C24 C30 C32 -67.48(15) no
C25 C24 C29 C28 -71.26(13) no
C29 C24 C25 O4 -111.45(15) no
C29 C24 C25 C26 70.23(13) no
C25 C24 C30 C27 52.65(11) no
C25 C24 C30 C31 -65.71(13) no
C25 C24 C30 C32 170.12(10) no
C30 C24 C25 O4 143.81(14) no
C30 C24 C25 C26 -34.52(13) no
C29 C24 C30 C27 -53.94(12) no
C29 C24 C30 C31 -172.30(11) no
C29 C24 C30 C32 63.53(13) no
C30 C24 C29 C28 32.87(13) no
O4 C25 C26 C27 -177.94(14) no
C24 C25 C26 C27 0.38(14) no
C25 C26 C27 C28 -72.84(14) no
C25 C26 C27 C30 34.47(14) no
C26 C27 C28 C29 70.46(14) no
C26 C27 C30 C24 -54.14(13) no
C26 C27 C30 C31 63.05(15) no
C26 C27 C30 C32 -172.20(11) no
C28 C27 C30 C24 56.59(12) no
C28 C27 C30 C31 173.77(11) no
C28 C27 C30 C32 -61.48(14) no
C30 C27 C28 C29 -37.66(14) no
C27 C28 C29 C24 2.64(15) no
